data_7040391
loop_
_publ_author_name
'Xiao, Bin'
'Kegler, Philip'
'Bosbach, Dirk'
'Alekseev, Evgeny V.'

_publ_section_title
;
 Investigation of reactivity and structure formation in a K-Te-U
 oxo-system under high-temperature/high-pressure conditions.
;
_journal_issue 38
_journal_name_full 'Dalton transactions (Cambridge, England : 2003)'
_journal_page_first 15225
_journal_page_last 15235
_journal_paper_doi 10.1039/c6dt01350c
_journal_volume 45
_journal_year 2016
_chemical_formula_sum 'K3.92 O64 Te24 U4'
_chemical_formula_weight 5191.79
_chemical_name_systematic
;
 ?
;
_space_group_IT_number 205
_symmetry_cell_setting cubic
_symmetry_space_group_name_Hall '-P 2ac 2ab 3'
_symmetry_space_group_name_H-M 'P a -3'
_atom_sites_solution_primary direct
_atom_sites_solution_secondary difmap
_audit_creation_method SHELXL-97
_cell_angle_alpha 90.00
_cell_angle_beta 90.00
_cell_angle_gamma 90.00
_cell_formula_units_Z 1
_cell_length_a 11.394(3)
_cell_length_b 11.394(3)
_cell_length_c 11.394(3)
_cell_measurement_reflns_used 4252
_cell_measurement_temperature 293(2)
_cell_measurement_theta_max 29.1082
_cell_measurement_theta_min 3.0920
_cell_volume 1479.2(7)
_computing_cell_refinement
;
 ?
;
_computing_data_collection
;
 ?
;
_computing_data_reduction
;
 ?
;
_computing_structure_refinement 'SHELXL-97 (Sheldrick, 1997)'
_computing_structure_solution 'SHELXS-97 (Sheldrick, 1990)'
_diffrn_ambient_temperature 293(2)
_diffrn_detector_area_resol_mean 15.9834
_diffrn_measured_fraction_theta_full 0.991
_diffrn_measured_fraction_theta_max 0.991
_diffrn_measurement_device_type 'SuperNova, Dual, Cu at zero, Eos'
_diffrn_measurement_method '\w scans'
_diffrn_radiation_monochromator graphite
_diffrn_radiation_source 'fine-focus sealed tube'
_diffrn_radiation_type MoK\a
_diffrn_radiation_wavelength 0.71073
_diffrn_reflns_av_R_equivalents 0.0404
_diffrn_reflns_av_sigmaI/netI 0.0112
_diffrn_reflns_limit_h_max 13
_diffrn_reflns_limit_h_min -14
_diffrn_reflns_limit_k_max 14
_diffrn_reflns_limit_k_min -13
_diffrn_reflns_limit_l_max 14
_diffrn_reflns_limit_l_min -14
_diffrn_reflns_number 12075
_diffrn_reflns_theta_full 27.08
_diffrn_reflns_theta_max 27.08
_diffrn_reflns_theta_min 3.10
_exptl_absorpt_coefficient_mu 23.262
_exptl_absorpt_correction_T_max 1.00000
_exptl_absorpt_correction_T_min 0.45784
_exptl_absorpt_correction_type multi-scan
_exptl_absorpt_process_details
;
 ?
;
_exptl_crystal_colour
;
 ?
;
_exptl_crystal_density_diffrn 6.031
_exptl_crystal_density_method 'not measured'
_exptl_crystal_description
;
 ?
;
_exptl_crystal_F_000 2290
_exptl_crystal_size_max 0.1
_exptl_crystal_size_mid 0.07
_exptl_crystal_size_min 0.06
_refine_diff_density_max 1.553
_refine_diff_density_min -2.922
_refine_diff_density_rms 0.230
_refine_ls_extinction_method none
_refine_ls_goodness_of_fit_ref 0.996
_refine_ls_matrix_type full
_refine_ls_number_parameters 46
_refine_ls_number_reflns 549
_refine_ls_number_restraints 0
_refine_ls_restrained_S_all 0.996
_refine_ls_R_factor_all 0.0313
_refine_ls_R_factor_gt 0.0298
_refine_ls_shift/su_max 0.001
_refine_ls_shift/su_mean 0.000
_refine_ls_structure_factor_coef Fsqd
_refine_ls_weighting_details 'calc w=1/[\s^2^(Fo^2^)+(0.0269P)^2^+47.6311P] where P=(Fo^2^+2Fc^2^)/3'
_refine_ls_weighting_scheme calc
_refine_ls_wR_factor_gt 0.0672
_refine_ls_wR_factor_ref 0.0680
_reflns_number_gt 520
_reflns_number_total 549
_reflns_threshold_expression >2sigma(I)
_cod_data_source_file c6dt01350c4.cif
_cod_data_source_block K8O64Te24U4
_cod_depositor_comments
;Adding full bibliography for 7040388--7040391.cif.

 Adding full bibliography for 7040388--7040391.cif.
;
_cod_database_code 7040391

loop_
_symmetry_equiv_pos_as_xyz
'x, y, z'
'-x+1/2, -y, z+1/2'
'-x, y+1/2, -z+1/2'
'x+1/2, -y+1/2, -z'
'z, x, y'
'z+1/2, -x+1/2, -y'
'-z+1/2, -x, y+1/2'
'-z, x+1/2, -y+1/2'
'y, z, x'
'-y, z+1/2, -x+1/2'
'y+1/2, -z+1/2, -x'
'-y+1/2, -z, x+1/2'
'-x, -y, -z'
'x-1/2, y, -z-1/2'
'x, -y-1/2, z-1/2'
'-x-1/2, y-1/2, z'
'-z, -x, -y'
'-z-1/2, x-1/2, y'
'z-1/2, x, -y-1/2'
'z, -x-1/2, y-1/2'
'-y, -z, -x'
'y, -z-1/2, x-1/2'
'-y-1/2, z-1/2, x'
'y-1/2, z, -x-1/2'

loop_
_atom_site_label
_atom_site_type_symbol
_atom_site_fract_x
_atom_site_fract_y
_atom_site_fract_z
_atom_site_U_iso_or_equiv
_atom_site_adp_type
_atom_site_occupancy
_atom_site_symmetry_multiplicity
_atom_site_calc_flag
_atom_site_refinement_flags
U1 U 0.5000 0.0000 0.0000 0.01097(19) Uani 1 6 d S
Te1 Te 0.75841(5) 0.21371(6) -0.02744(7) 0.0325(2) Uani 1 1 d .
K1 K 1.0000 0.0000 0.0000 0.021(4) Uani 0.56(13) 6 d SP
K2 K 1.0000 0.0000 0.0000 0.062(5) Uani 1.64(13) 6 d SP
K3 K 1.089(2) 0.089(2) 0.089(2) 0.092(16) Uani 0.21(2) 3 d SP
O1 O 0.4094(5) 0.0906(5) -0.0906(5) 0.020(2) Uani 1 3 d S
O2 O 0.6757(5) 0.0856(6) -0.0887(5) 0.0254(14) Uani 1 1 d .
O3 O 0.8982(5) 0.1618(6) -0.1127(6) 0.0268(14) Uani 1 1 d .
O4 O 0.7032(16) 0.2968(16) -0.2032(16) 0.109(10) Uani 1 3 d S

loop_
_atom_site_aniso_label
_atom_site_aniso_U_11
_atom_site_aniso_U_22
_atom_site_aniso_U_33
_atom_site_aniso_U_23
_atom_site_aniso_U_13
_atom_site_aniso_U_12
U1 0.01097(19) 0.01097(19) 0.01097(19) -0.00119(13) 0.00119(13) -0.00119(13)
Te1 0.0170(3) 0.0240(3) 0.0563(5) -0.0180(3) -0.0020(3) -0.0062(2)
K1 0.021(4) 0.021(4) 0.021(4) 0.042(8) 0.042(8) 0.042(8)
K2 0.062(5) 0.062(5) 0.062(5) -0.028(4) -0.028(4) -0.028(4)
K3 0.092(16) 0.092(16) 0.092(16) 0.016(14) 0.016(14) 0.016(14)
O1 0.020(2) 0.020(2) 0.020(2) 0.000(2) 0.000(2) 0.000(2)
O2 0.019(3) 0.029(3) 0.028(3) -0.014(3) 0.009(2) -0.013(2)
O3 0.024(3) 0.023(3) 0.033(3) 0.006(3) 0.017(3) -0.005(2)
O4 0.109(10) 0.109(10) 0.109(10) 0.073(12) -0.073(12) -0.073(12)

loop_
_atom_type_symbol
_atom_type_description
_atom_type_scat_dispersion_real
_atom_type_scat_dispersion_imag
_atom_type_scat_source
O O 0.0106 0.0060 'International Tables Vol C Tables 4.2.6.8 and 6.1.1.4'
K K 0.2009 0.2494 'International Tables Vol C Tables 4.2.6.8 and 6.1.1.4'
Te Te -0.5308 1.6751 'International Tables Vol C Tables 4.2.6.8 and 6.1.1.4'
U U -9.6767 9.6646 'International Tables Vol C Tables 4.2.6.8 and 6.1.1.4'

loop_
_geom_angle_atom_site_label_1
_geom_angle_atom_site_label_2
_geom_angle_atom_site_label_3
_geom_angle
_geom_angle_site_symmetry_1
_geom_angle_site_symmetry_3
O1 U1 O1 179.999(1) 13_655 .
O1 U1 O2 89.79(17) 13_655 .
O1 U1 O2 90.21(17) . .
O1 U1 O2 90.21(17) 13_655 18_655
O1 U1 O2 89.79(17) . 18_655
O2 U1 O2 60.002(2) . 18_655
O1 U1 O2 89.79(17) 13_655 12_554
O1 U1 O2 90.21(17) . 12_554
O2 U1 O2 120.000(2) . 12_554
O2 U1 O2 60.002(2) 18_655 12_554
O1 U1 O2 90.21(17) 13_655 13_655
O1 U1 O2 89.79(17) . 13_655
O2 U1 O2 180.0 . 13_655
O2 U1 O2 119.999(2) 18_655 13_655
O2 U1 O2 60.001(2) 12_554 13_655
O1 U1 O2 90.21(17) 13_655 24_656
O1 U1 O2 89.79(17) . 24_656
O2 U1 O2 60.001(2) . 24_656
O2 U1 O2 119.999(2) 18_655 24_656
O2 U1 O2 180.0 12_554 24_656
O2 U1 O2 119.997(2) 13_655 24_656
O1 U1 O2 89.79(17) 13_655 6
O1 U1 O2 90.21(17) . 6
O2 U1 O2 119.998(2) . 6
O2 U1 O2 180.0 18_655 6
O2 U1 O2 119.998(2) 12_554 6
O2 U1 O2 60.001(2) 13_655 6
O2 U1 O2 60.001(2) 24_656 6
O2 Te1 O3 89.4(3) . .
O2 Te1 O3 93.0(3) . 21_656
O3 Te1 O3 80.1(3) . 21_656
O2 Te1 O4 81.9(4) . .
O3 Te1 O4 85.1(8) . .
O3 Te1 O4 164.4(8) 21_656 .
O2 Te1 O2 69.4(3) . 18_655
O3 Te1 O2 151.8(2) . 18_655
O3 Te1 O2 82.5(2) 21_656 18_655
O4 Te1 O2 109.0(6) . 18_655
O2 Te1 K3 99.8(3) . 4_455
O3 Te1 K3 128.6(6) . 4_455
O3 Te1 K3 148.2(7) 21_656 4_455
O4 Te1 K3 47.3(10) . 4_455
O2 Te1 K3 75.1(5) 18_655 4_455
O2 Te1 K1 83.8(2) . .
O3 Te1 K1 40.11(19) . .
O3 Te1 K1 41.22(18) 21_656 .
O4 Te1 K1 123.3(8) . .
O2 Te1 K1 116.32(17) 18_655 .
K3 Te1 K1 168.5(5) 4_455 .
O2 Te1 K2 83.8(2) . .
O3 Te1 K2 40.11(19) . .
O3 Te1 K2 41.22(18) 21_656 .
O4 Te1 K2 123.3(8) . .
O2 Te1 K2 116.32(17) 18_655 .
K3 Te1 K2 168.5(5) 4_455 .
K1 Te1 K2 0.0 . .
O2 Te1 K3 58.0(6) . 13_755
O3 Te1 K3 44.4(3) . 13_755
O3 Te1 K3 56.4(5) 21_656 13_755
O4 Te1 K3 109.0(9) . 13_755
O2 Te1 K3 107.4(3) 18_655 13_755
K3 Te1 K3 152.5(11) 4_455 13_755
K1 Te1 K3 26.5(6) . 13_755
K2 Te1 K3 26.5(6) . 13_755
K3 K1 K3 179.999(5) . 13_755
K3 K1 O3 82.12(15) . 13_755
K3 K1 O3 97.88(15) 13_755 13_755
K3 K1 O3 97.88(15) . 9_654
K3 K1 O3 82.12(15) 13_755 9_654
O3 K1 O3 61.85(7) 13_755 9_654
K3 K1 O3 97.88(15) . 5_645
K3 K1 O3 82.12(15) 13_755 5_645
O3 K1 O3 61.85(7) 13_755 5_645
O3 K1 O3 118.15(7) 9_654 5_645
K3 K1 O3 97.88(15) . .
K3 K1 O3 82.12(15) 13_755 .
O3 K1 O3 180.0 13_755 .
O3 K1 O3 118.15(7) 9_654 .
O3 K1 O3 118.15(7) 5_645 .
K3 K1 O3 82.12(15) . 17_665
K3 K1 O3 97.88(15) 13_755 17_665
O3 K1 O3 118.15(7) 13_755 17_665
O3 K1 O3 61.85(7) 9_654 17_665
O3 K1 O3 180.0 5_645 17_665
O3 K1 O3 61.85(7) . 17_665
K3 K1 O3 82.12(15) . 21_656
K3 K1 O3 97.88(15) 13_755 21_656
O3 K1 O3 118.15(7) 13_755 21_656
O3 K1 O3 180.0 9_654 21_656
O3 K1 O3 61.85(7) 5_645 21_656
O3 K1 O3 61.85(7) . 21_656
O3 K1 O3 118.15(7) 17_665 21_656
K3 K1 Te1 95.662(9) . .
K3 K1 Te1 84.337(9) 13_755 .
O3 K1 Te1 150.08(13) 13_755 .
O3 K1 Te1 147.20(13) 9_654 .
O3 K1 Te1 89.18(13) 5_645 .
O3 K1 Te1 29.92(13) . .
O3 K1 Te1 90.82(13) 17_665 .
O3 K1 Te1 32.80(13) 21_656 .
K3 K1 Te1 84.339(9) . 13_755
K3 K1 Te1 95.662(9) 13_755 13_755
O3 K1 Te1 29.92(13) 13_755 13_755
O3 K1 Te1 32.80(13) 9_654 13_755
O3 K1 Te1 90.82(13) 5_645 13_755
O3 K1 Te1 150.08(13) . 13_755
O3 K1 Te1 89.18(13) 17_665 13_755
O3 K1 Te1 147.20(13) 21_656 13_755
Te1 K1 Te1 180.0 . 13_755
K3 K1 Te1 95.662(9) . 5_645
K3 K1 Te1 84.339(9) 13_755 5_645
O3 K1 Te1 32.80(13) 13_755 5_645
O3 K1 Te1 89.18(13) 9_654 5_645
O3 K1 Te1 29.92(13) 5_645 5_645
O3 K1 Te1 147.20(13) . 5_645
O3 K1 Te1 150.09(13) 17_665 5_645
O3 K1 Te1 90.82(13) 21_656 5_645
Te1 K1 Te1 119.038(3) . 5_645
Te1 K1 Te1 60.962(3) 13_755 5_645
K3 K1 Te1 84.339(9) . 21_656
K3 K1 Te1 95.661(9) 13_755 21_656
O3 K1 Te1 89.18(13) 13_755 21_656
O3 K1 Te1 150.09(13) 9_654 21_656
O3 K1 Te1 32.80(13) 5_645 21_656
O3 K1 Te1 90.82(13) . 21_656
O3 K1 Te1 147.20(13) 17_665 21_656
O3 K1 Te1 29.92(13) 21_656 21_656
Te1 K1 Te1 60.961(3) . 21_656
Te1 K1 Te1 119.040(3) 13_755 21_656
Te1 K1 Te1 60.961(3) 5_645 21_656
K3 K2 K3 179.999(5) . 13_755
K3 K2 O3 82.12(15) . 13_755
K3 K2 O3 97.88(15) 13_755 13_755
K3 K2 O3 97.88(15) . 9_654
K3 K2 O3 82.12(15) 13_755 9_654
O3 K2 O3 61.85(7) 13_755 9_654
K3 K2 O3 97.88(15) . 5_645
K3 K2 O3 82.12(15) 13_755 5_645
O3 K2 O3 61.85(7) 13_755 5_645
O3 K2 O3 118.15(7) 9_654 5_645
K3 K2 O3 97.88(15) . .
K3 K2 O3 82.12(15) 13_755 .
O3 K2 O3 180.0 13_755 .
O3 K2 O3 118.15(7) 9_654 .
O3 K2 O3 118.15(7) 5_645 .
K3 K2 O3 82.12(15) . 17_665
K3 K2 O3 97.88(15) 13_755 17_665
O3 K2 O3 118.15(7) 13_755 17_665
O3 K2 O3 61.85(7) 9_654 17_665
O3 K2 O3 180.0 5_645 17_665
O3 K2 O3 61.85(7) . 17_665
K3 K2 O3 82.12(15) . 21_656
K3 K2 O3 97.88(15) 13_755 21_656
O3 K2 O3 118.15(7) 13_755 21_656
O3 K2 O3 180.0 9_654 21_656
O3 K2 O3 61.85(7) 5_645 21_656
O3 K2 O3 61.85(7) . 21_656
O3 K2 O3 118.15(7) 17_665 21_656
K3 K2 Te1 95.662(9) . .
K3 K2 Te1 84.337(9) 13_755 .
O3 K2 Te1 150.08(13) 13_755 .
O3 K2 Te1 147.20(13) 9_654 .
O3 K2 Te1 89.18(13) 5_645 .
O3 K2 Te1 29.92(13) . .
O3 K2 Te1 90.82(13) 17_665 .
O3 K2 Te1 32.80(13) 21_656 .
K3 K2 Te1 84.339(9) . 13_755
K3 K2 Te1 95.662(9) 13_755 13_755
O3 K2 Te1 29.92(13) 13_755 13_755
O3 K2 Te1 32.80(13) 9_654 13_755
O3 K2 Te1 90.82(13) 5_645 13_755
O3 K2 Te1 150.08(13) . 13_755
O3 K2 Te1 89.18(13) 17_665 13_755
O3 K2 Te1 147.20(13) 21_656 13_755
Te1 K2 Te1 180.0 . 13_755
K3 K2 Te1 95.662(9) . 5_645
K3 K2 Te1 84.339(9) 13_755 5_645
O3 K2 Te1 32.80(13) 13_755 5_645
O3 K2 Te1 89.18(13) 9_654 5_645
O3 K2 Te1 29.92(13) 5_645 5_645
O3 K2 Te1 147.20(13) . 5_645
O3 K2 Te1 150.09(13) 17_665 5_645
O3 K2 Te1 90.82(13) 21_656 5_645
Te1 K2 Te1 119.038(3) . 5_645
Te1 K2 Te1 60.962(3) 13_755 5_645
K3 K2 Te1 84.339(9) . 21_656
K3 K2 Te1 95.661(9) 13_755 21_656
O3 K2 Te1 89.18(13) 13_755 21_656
O3 K2 Te1 150.09(13) 9_654 21_656
O3 K2 Te1 32.80(13) 5_645 21_656
O3 K2 Te1 90.82(13) . 21_656
O3 K2 Te1 147.20(13) 17_665 21_656
O3 K2 Te1 29.92(13) 21_656 21_656
Te1 K2 Te1 60.961(3) . 21_656
Te1 K2 Te1 119.040(3) 13_755 21_656
Te1 K2 Te1 60.961(3) 5_645 21_656
K2 K3 K1 0.0 . .
K2 K3 O4 180.0(12) . 4
K1 K3 O4 180.0(12) . 4
K2 K3 O3 60.5(8) . 13_755
K1 K3 O3 60.5(8) . 13_755
O4 K3 O3 119.5(8) 4 13_755
K2 K3 O3 60.5(8) . 17_665
K1 K3 O3 60.5(8) . 17_665
O4 K3 O3 119.5(8) 4 17_665
O3 K3 O3 97.9(10) 13_755 17_665
K2 K3 O3 60.5(8) . 21_656
K1 K3 O3 60.5(8) . 21_656
O4 K3 O3 119.5(8) 4 21_656
O3 K3 O3 97.9(10) 13_755 21_656
O3 K3 O3 97.9(10) 17_665 21_656
K2 K3 Te1 131.2(6) . 12_654
K1 K3 Te1 131.2(6) . 12_654
O4 K3 Te1 48.8(6) 4 12_654
O3 K3 Te1 71.0(2) 13_755 12_654
O3 K3 Te1 125.0(3) 17_665 12_654
O3 K3 Te1 136.4(4) 21_656 12_654
K2 K3 Te1 131.2(6) . 8_645
K1 K3 Te1 131.2(6) . 8_645
O4 K3 Te1 48.8(6) 4 8_645
O3 K3 Te1 125.0(3) 13_755 8_645
O3 K3 Te1 136.4(4) 17_665 8_645
O3 K3 Te1 71.0(2) 21_656 8_645
Te1 K3 Te1 81.4(10) 12_654 8_645
K2 K3 Te1 131.2(6) . 4
K1 K3 Te1 131.2(6) . 4
O4 K3 Te1 48.8(6) 4 4
O3 K3 Te1 136.4(4) 13_755 4
O3 K3 Te1 71.0(2) 17_665 4
O3 K3 Te1 125.0(3) 21_656 4
Te1 K3 Te1 81.4(10) 12_654 4
Te1 K3 Te1 81.4(10) 8_645 4
K2 K3 O3 49.9(6) . .
K1 K3 O3 49.9(6) . .
O4 K3 O3 130.1(6) 4 .
O3 K3 O3 110.5(14) 13_755 .
O3 K3 O3 49.5(5) 17_665 .
O3 K3 O3 49.5(5) 21_656 .
Te1 K3 O3 174.1(3) 12_654 .
Te1 K3 O3 101.82(11) 8_645 .
Te1 K3 O3 94.14(10) 4 .
K2 K3 O3 49.9(6) . 9_654
K1 K3 O3 49.9(6) . 9_654
O4 K3 O3 130.1(6) 4 9_654
O3 K3 O3 49.5(5) 13_755 9_654
O3 K3 O3 49.5(5) 17_665 9_654
O3 K3 O3 110.5(14) 21_656 9_654
Te1 K3 O3 94.14(10) 12_654 9_654
Te1 K3 O3 174.1(3) 8_645 9_654
Te1 K3 O3 101.82(11) 4 9_654
O3 K3 O3 83.0(9) . 9_654
K2 K3 O3 49.9(6) . 5_645
K1 K3 O3 49.9(6) . 5_645
O4 K3 O3 130.1(6) 4 5_645
O3 K3 O3 49.5(5) 13_755 5_645
O3 K3 O3 110.5(14) 17_665 5_645
O3 K3 O3 49.5(5) 21_656 5_645
Te1 K3 O3 101.82(11) 12_654 5_645
Te1 K3 O3 94.14(10) 8_645 5_645
Te1 K3 O3 174.1(3) 4 5_645
O3 K3 O3 83.0(9) . 5_645
O3 K3 O3 83.0(9) 9_654 5_645
Te1 O2 Te1 129.6(3) . 24_656
Te1 O2 U1 124.7(3) . .
Te1 O2 U1 105.7(2) 24_656 .
Te1 O2 K3 93.6(8) . 13_755
Te1 O2 K3 61.7(7) 24_656 13_755
U1 O2 K3 114.8(4) . 13_755
Te1 O3 Te1 136.0(3) . 17_665
Te1 O3 K1 110.0(3) . .
Te1 O3 K1 106.0(3) 17_665 .
Te1 O3 K2 110.0(3) . .
Te1 O3 K2 106.0(3) 17_665 .
K1 O3 K2 0.0 . .
Te1 O3 K3 107.2(3) . 13_755
Te1 O3 K3 116.8(3) 17_665 13_755
K1 O3 K3 37.3(8) . 13_755
K2 O3 K3 37.3(8) . 13_755
Te1 O3 K3 105.6(3) . .
Te1 O3 K3 91.6(4) 17_665 .
K1 O3 K3 32.2(6) . .
K2 O3 K3 32.2(6) . .
K3 O3 K3 69.5(14) 13_755 .
K3 O4 Te1 83.9(8) 4_455 10_655
K3 O4 Te1 83.9(8) 4_455 .
Te1 O4 Te1 118.9(3) 10_655 .
K3 O4 Te1 83.9(8) 4_455 7_564
Te1 O4 Te1 118.9(3) 10_655 7_564
Te1 O4 Te1 118.9(3) . 7_564

loop_
_geom_bond_atom_site_label_1
_geom_bond_atom_site_label_2
_geom_bond_distance
_geom_bond_site_symmetry_2
U1 O1 1.788(10) 13_655
U1 O1 1.788(10) .
U1 O2 2.445(6) .
U1 O2 2.445(6) 18_655
U1 O2 2.445(6) 12_554
U1 O2 2.445(6) 13_655
U1 O2 2.445(6) 24_656
U1 O2 2.445(6) 6
Te1 O2 1.873(6) .
Te1 O3 1.957(6) .
Te1 O3 2.078(6) 21_656
Te1 O4 2.303(4) .
Te1 O2 2.363(6) 18_655
Te1 K3 3.04(3) 4_455
Te1 K1 3.6884(12) .
Te1 K2 3.6884(12) .
Te1 K3 3.927(16) 13_755
K1 K3 1.76(5) .
K1 K3 1.76(5) 13_755
K1 O3 2.528(7) 13_755
K1 O3 2.528(7) 9_654
K1 O3 2.528(7) 5_645
K1 O3 2.528(7) .
K1 O3 2.528(7) 17_665
K1 O3 2.528(7) 21_656
K1 Te1 3.6884(12) 13_755
K1 Te1 3.6884(12) 5_645
K1 Te1 3.6884(12) 21_656
K2 K3 1.76(5) .
K2 K3 1.76(5) 13_755
K2 O3 2.528(7) 13_755
K2 O3 2.528(7) 9_654
K2 O3 2.528(7) 5_645
K2 O3 2.528(7) .
K2 O3 2.528(7) 17_665
K2 O3 2.528(7) 21_656
K2 Te1 3.6884(12) 13_755
K2 Te1 3.6884(12) 5_645
K2 Te1 3.6884(12) 21_656
K3 O4 2.25(5) 4
K3 O3 2.88(2) 13_755
K3 O3 2.88(2) 17_665
K3 O3 2.88(2) 21_656
K3 Te1 3.04(3) 12_654
K3 Te1 3.04(3) 8_645
K3 Te1 3.04(3) 4
K3 O3 3.27(3) .
K3 O3 3.27(3) 9_654
K3 O3 3.27(3) 5_645
O2 Te1 2.363(6) 24_656
O2 K3 3.338(8) 13_755
O3 Te1 2.078(6) 17_665
O3 K3 2.88(2) 13_755
O4 K3 2.25(5) 4_455
O4 Te1 2.303(4) 10_655
O4 Te1 2.303(4) 7_564
